data_2230728
loop_
_publ_author_name
'Khaledi, Hamid'
'Olmstead, Marilyn M.'
'Mohd Ali, Hapipah'

_publ_section_title
;
 Bis[3,3-dimethyl-2-(2-oxoethylidene)indolinyl-\k^2^<i>N</i>,<i>O</i>]palladium(II)
;
_journal_coeditor_code IS2718
_journal_issue 7
_journal_name_full 'Acta Crystallographica Section E'
_journal_page_first m929
_journal_paper_doi 10.1107/S1600536811022069
_journal_volume 67
_journal_year 2011
_chemical_formula_iupac '[Pd (C12 H12 N O)2]'
_chemical_formula_moiety 'C24 H24 N2 O2 Pd'
_chemical_formula_sum 'C24 H24 N2 O2 Pd'
_chemical_formula_weight 478.85
_chemical_name_systematic
;
Bis[3,3-dimethyl-2-(2-oxoethylidene)indolinyl-
\k^2^<i>N</i>,<i>O</i>]palladium(II)
;
_space_group_IT_number 2
_symmetry_cell_setting triclinic
_symmetry_space_group_name_Hall '-P 1'
_symmetry_space_group_name_H-M 'P -1'
_atom_sites_solution_hydrogens geom
_atom_sites_solution_primary direct
_atom_sites_solution_secondary difmap
_audit_creation_method SHELXL-97
_cell_angle_alpha 87.750(3)
_cell_angle_beta 73.271(3)
_cell_angle_gamma 70.565(3)
_cell_formula_units_Z 3
_cell_length_a 10.453(2)
_cell_length_b 12.669(3)
_cell_length_c 13.056(3)
_cell_measurement_reflns_used 2716
_cell_measurement_temperature 100(2)
_cell_measurement_theta_max 24.79
_cell_measurement_theta_min 2.26
_cell_volume 1558.4(6)
_computing_cell_refinement 'SAINT (Bruker, 2007)'
_computing_data_collection 'APEX2 (Bruker, 2007)'
_computing_data_reduction 'SAINT (Bruker, 2007)'
_computing_molecular_graphics 'X-Seed (Barbour, 2001)'
_computing_publication_material 'SHELXL97  (Sheldrick, 2008) and <i>publCIF</i> (Westrip, 2010)'
_computing_structure_refinement 'SHELXL97 (Sheldrick, 2008)'
_computing_structure_solution 'SHELXS97 (Sheldrick, 2008)'
_diffrn_ambient_temperature 100(2)
_diffrn_measured_fraction_theta_full 0.993
_diffrn_measured_fraction_theta_max 0.993
_diffrn_measurement_device_type 'Bruker APEXII CCD'
_diffrn_measurement_method '\f and \w scans'
_diffrn_radiation_monochromator graphite
_diffrn_radiation_source 'fine-focus sealed tube'
_diffrn_radiation_type MoK\a
_diffrn_radiation_wavelength 0.71073
_diffrn_reflns_av_R_equivalents 0.0416
_diffrn_reflns_av_sigmaI/netI 0.0620
_diffrn_reflns_limit_h_max 12
_diffrn_reflns_limit_h_min -12
_diffrn_reflns_limit_k_max 15
_diffrn_reflns_limit_k_min -15
_diffrn_reflns_limit_l_max 16
_diffrn_reflns_limit_l_min -16
_diffrn_reflns_number 13381
_diffrn_reflns_theta_full 26.00
_diffrn_reflns_theta_max 26.00
_diffrn_reflns_theta_min 2.16
_exptl_absorpt_coefficient_mu 0.915
_exptl_absorpt_correction_T_max 0.9471
_exptl_absorpt_correction_T_min 0.8526
_exptl_absorpt_correction_type multi-scan
_exptl_absorpt_process_details '(<i>SADABS</i>; Sheldrick, 1996)'
_exptl_crystal_colour orange
_exptl_crystal_density_diffrn 1.531
_exptl_crystal_density_method 'not measured'
_exptl_crystal_description rod
_exptl_crystal_F_000 732
_exptl_crystal_size_max 0.18
_exptl_crystal_size_mid 0.09
_exptl_crystal_size_min 0.06
_refine_diff_density_max 1.351
_refine_diff_density_min -0.746
_refine_ls_extinction_method none
_refine_ls_goodness_of_fit_ref 1.034
_refine_ls_hydrogen_treatment constr
_refine_ls_matrix_type full
_refine_ls_number_parameters 403
_refine_ls_number_reflns 6083
_refine_ls_number_restraints 0
_refine_ls_restrained_S_all 1.034
_refine_ls_R_factor_all 0.0532
_refine_ls_R_factor_gt 0.0371
_refine_ls_shift/su_max 0.000
_refine_ls_shift/su_mean 0.000
_refine_ls_structure_factor_coef Fsqd
_refine_ls_weighting_details 'calc w=1/[\s^2^(Fo^2^)+(0.0420P)^2^] where P=(Fo^2^+2Fc^2^)/3'
_refine_ls_weighting_scheme calc
_refine_ls_wR_factor_gt 0.0804
_refine_ls_wR_factor_ref 0.0946
_reflns_number_gt 4905
_reflns_number_total 6083
_reflns_threshold_expression >2sigma(I)
_cod_data_source_file is2718.cif
_cod_data_source_block I
_cod_original_cell_volume 1558.5(6)
_cod_database_code 2230728
_cod_database_fobs_code 2230728

loop_
_symmetry_equiv_pos_as_xyz
'x, y, z'
'-x, -y, -z'

loop_
_atom_site_type_symbol
_atom_site_label
_atom_site_fract_x
_atom_site_fract_y
_atom_site_fract_z
_atom_site_U_iso_or_equiv
_atom_site_adp_type
_atom_site_calc_flag
_atom_site_refinement_flags
_atom_site_occupancy
_atom_site_symmetry_multiplicity
_atom_site_disorder_assembly
_atom_site_disorder_group
Pd Pd1 0.0000 0.0000 0.0000 0.01805(11) Uani d S 1 2 . .
O O1 0.2061(3) -0.0799(2) -0.0656(2) 0.0239(6) Uani d . 1 1 . .
N N1 0.0435(3) 0.0856(2) 0.1068(2) 0.0179(7) Uani d . 1 1 . .
C C1 0.1611(4) 0.0445(3) 0.1357(3) 0.0202(8) Uani d . 1 1 . .
C C2 0.1613(4) 0.1157(3) 0.2271(3) 0.0190(8) Uani d . 1 1 . .
C C3 0.0286(4) 0.2125(3) 0.2365(3) 0.0190(8) Uani d . 1 1 . .
C C4 -0.0276(4) 0.3108(3) 0.2998(3) 0.0212(9) Uani d . 1 1 . .
H H4 0.0172 0.3235 0.3497 0.025 Uiso calc R 1 1 . .
C C5 -0.1499(4) 0.3907(3) 0.2897(3) 0.0229(9) Uani d . 1 1 . .
H H5 -0.1900 0.4589 0.3329 0.027 Uiso calc R 1 1 . .
C C6 -0.2146(4) 0.3718(3) 0.2166(3) 0.0214(9) Uani d . 1 1 . .
H H6 -0.2977 0.4280 0.2092 0.026 Uiso calc R 1 1 . .
C C7 -0.1596(4) 0.2716(3) 0.1537(3) 0.0185(8) Uani d . 1 1 . .
H H7 -0.2050 0.2585 0.1045 0.022 Uiso calc R 1 1 . .
C C8 -0.0379(4) 0.1920(3) 0.1645(3) 0.0156(8) Uani d . 1 1 . .
C C9 0.2790(4) -0.0489(3) 0.0843(3) 0.0261(9) Uani d . 1 1 . .
H H9 0.3503 -0.0801 0.1191 0.031 Uiso calc R 1 1 . .
C C10 0.2965(4) -0.0971(3) -0.0124(3) 0.0272(10) Uani d . 1 1 . .
H H10 0.3874 -0.1504 -0.0448 0.033 Uiso calc R 1 1 . .
C C11 0.2927(4) 0.1515(3) 0.2003(4) 0.0285(10) Uani d . 1 1 . .
H H11A 0.2987 0.1924 0.1348 0.043 Uiso calc R 1 1 . .
H H11B 0.3778 0.0848 0.1893 0.043 Uiso calc R 1 1 . .
H H11C 0.2859 0.2001 0.2596 0.043 Uiso calc R 1 1 . .
C C12 0.1514(5) 0.0497(4) 0.3293(3) 0.0293(10) Uani d . 1 1 . .
H H12A 0.1449 0.0972 0.3893 0.044 Uiso calc R 1 1 . .
H H12B 0.2362 -0.0173 0.3176 0.044 Uiso calc R 1 1 . .
H H12C 0.0669 0.0272 0.3457 0.044 Uiso calc R 1 1 . .
Pd Pd2 0.0000 0.5000 0.5000 0.01294(11) Uani d S 1 2 . .
O O2 -0.1393(3) 0.6550(2) 0.52634(19) 0.0188(6) Uani d . 1 1 . .
N N2 0.0867(3) 0.5334(3) 0.3486(2) 0.0159(7) Uani d . 1 1 . .
C C13 0.0131(4) 0.6108(3) 0.2965(3) 0.0193(8) Uani d . 1 1 . .
C C14 0.0925(4) 0.6054(3) 0.1789(3) 0.0235(9) Uani d . 1 1 . .
C C15 0.2302(4) 0.5152(3) 0.1742(3) 0.0230(9) Uani d . 1 1 . .
C C16 0.3528(5) 0.4708(4) 0.0914(3) 0.0310(11) Uani d . 1 1 . .
H H16 0.3586 0.4957 0.0211 0.037 Uiso calc R 1 1 . .
C C17 0.4673(5) 0.3894(4) 0.1122(4) 0.0350(11) Uani d . 1 1 . .
H H17 0.5513 0.3564 0.0552 0.042 Uiso calc R 1 1 . .
C C18 0.4609(4) 0.3559(3) 0.2136(4) 0.0301(10) Uani d . 1 1 . .
H H18 0.5417 0.3014 0.2264 0.036 Uiso calc R 1 1 . .
C C19 0.3392(4) 0.3996(3) 0.2981(3) 0.0214(9) Uani d . 1 1 . .
H H19 0.3357 0.3768 0.3688 0.026 Uiso calc R 1 1 . .
C C20 0.2232(4) 0.4774(3) 0.2763(3) 0.0188(8) Uani d . 1 1 . .
C C21 -0.1195(4) 0.6926(3) 0.3431(3) 0.0253(9) Uani d . 1 1 . .
H H21 -0.1702 0.7359 0.2973 0.030 Uiso calc R 1 1 . .
C C22 -0.1785(4) 0.7127(3) 0.4509(3) 0.0248(9) Uani d . 1 1 . .
H H22 -0.2596 0.7783 0.4734 0.030 Uiso calc R 1 1 . .
C C23 0.1133(5) 0.7192(4) 0.1471(3) 0.0328(11) Uani d . 1 1 . .
H H23A 0.1568 0.7420 0.1957 0.049 Uiso calc R 1 1 . .
H H23B 0.0210 0.7762 0.1521 0.049 Uiso calc R 1 1 . .
H H23C 0.1752 0.7112 0.0734 0.049 Uiso calc R 1 1 . .
C C24 0.0148(5) 0.5727(4) 0.1081(3) 0.0373(12) Uani d . 1 1 . .
H H24A 0.0701 0.5674 0.0326 0.056 Uiso calc R 1 1 . .
H H24B -0.0789 0.6300 0.1189 0.056 Uiso calc R 1 1 . .
H H24C 0.0037 0.5002 0.1277 0.056 Uiso calc R 1 1 . .
Pd Pd3 0.5000 1.0000 0.5000 0.01505(11) Uani d S 1 2 . .
O O3 0.3211(3) 1.0191(2) 0.6163(2) 0.0218(6) Uani d . 1 1 . .
N N3 0.4648(3) 0.8844(2) 0.4194(2) 0.0171(7) Uani d . 1 1 . .
C C25 0.3843(4) 0.8253(3) 0.4695(3) 0.0170(8) Uani d . 1 1 . .
C C26 0.3941(4) 0.7294(3) 0.3976(3) 0.0210(9) Uani d . 1 1 . .
C C27 0.4854(4) 0.7514(3) 0.2935(3) 0.0205(9) Uani d . 1 1 . .
C C28 0.5324(5) 0.6965(3) 0.1924(3) 0.0267(10) Uani d . 1 1 . .
H H28 0.5075 0.6331 0.1816 0.032 Uiso calc R 1 1 . .
C C29 0.6159(5) 0.7355(4) 0.1080(3) 0.0310(10) Uani d . 1 1 . .
H H29 0.6506 0.6978 0.0390 0.037 Uiso calc R 1 1 . .
C C30 0.6491(4) 0.8297(4) 0.1241(3) 0.0277(10) Uani d . 1 1 . .
H H30 0.7044 0.8568 0.0650 0.033 Uiso calc R 1 1 . .
C C31 0.6035(4) 0.8854(3) 0.2245(3) 0.0218(9) Uani d . 1 1 . .
H H31 0.6264 0.9500 0.2346 0.026 Uiso calc R 1 1 . .
C C32 0.5235(4) 0.8437(3) 0.3091(3) 0.0181(8) Uani d . 1 1 . .
C C33 0.2959(4) 0.8471(3) 0.5760(3) 0.0228(9) Uani d . 1 1 . .
H H33 0.2549 0.7924 0.6067 0.027 Uiso calc R 1 1 . .
C C34 0.2652(4) 0.9417(3) 0.6379(3) 0.0253(9) Uani d . 1 1 . .
H H34 0.1943 0.9513 0.7048 0.030 Uiso calc R 1 1 . .
C C35 0.2477(4) 0.7321(4) 0.3930(3) 0.0271(10) Uani d . 1 1 . .
H H35A 0.1988 0.8047 0.3691 0.041 Uiso calc R 1 1 . .
H H35B 0.1914 0.7216 0.4644 0.041 Uiso calc R 1 1 . .
H H35C 0.2595 0.6719 0.3426 0.041 Uiso calc R 1 1 . .
C C36 0.4685(5) 0.6181(3) 0.4390(3) 0.0288(10) Uani d . 1 1 . .
H H36A 0.4821 0.5561 0.3900 0.043 Uiso calc R 1 1 . .
H H36B 0.4102 0.6096 0.5104 0.043 Uiso calc R 1 1 . .
H H36C 0.5609 0.6173 0.4432 0.043 Uiso calc R 1 1 . .

loop_
_atom_site_aniso_label
_atom_site_aniso_U_11
_atom_site_aniso_U_22
_atom_site_aniso_U_33
_atom_site_aniso_U_12
_atom_site_aniso_U_13
_atom_site_aniso_U_23
Pd1 0.0179(2) 0.0176(2) 0.0192(2) -0.00839(18) -0.00271(18) -0.00333(17)
O1 0.0185(14) 0.0241(15) 0.0265(15) -0.0085(12) 0.0006(12) -0.0092(12)
N1 0.0220(17) 0.0140(16) 0.0178(16) -0.0082(14) -0.0034(14) 0.0003(13)
C1 0.022(2) 0.016(2) 0.027(2) -0.0102(17) -0.0078(18) 0.0025(17)
C2 0.021(2) 0.020(2) 0.021(2) -0.0119(17) -0.0078(17) 0.0004(16)
C3 0.019(2) 0.0149(19) 0.024(2) -0.0069(16) -0.0056(17) 0.0017(16)
C4 0.024(2) 0.022(2) 0.021(2) -0.0137(18) -0.0065(17) -0.0036(17)
C5 0.030(2) 0.018(2) 0.022(2) -0.0134(18) -0.0019(18) -0.0021(17)
C6 0.023(2) 0.0128(19) 0.027(2) -0.0051(17) -0.0063(18) 0.0028(17)
C7 0.023(2) 0.020(2) 0.0153(19) -0.0124(17) -0.0038(16) 0.0035(16)
C8 0.020(2) 0.0148(19) 0.0134(18) -0.0104(16) -0.0004(16) 0.0002(15)
C9 0.023(2) 0.021(2) 0.039(3) -0.0107(18) -0.013(2) 0.0015(19)
C10 0.017(2) 0.020(2) 0.044(3) -0.0069(18) -0.005(2) -0.0080(19)
C11 0.021(2) 0.028(2) 0.042(3) -0.0128(19) -0.012(2) 0.000(2)
C12 0.033(2) 0.029(2) 0.030(2) -0.010(2) -0.018(2) 0.0124(19)
Pd2 0.0149(2) 0.0131(2) 0.0107(2) -0.00434(17) -0.00404(16) 0.00026(15)
O2 0.0198(14) 0.0162(14) 0.0180(14) -0.0028(11) -0.0060(11) 0.0018(11)
N2 0.0183(17) 0.0186(17) 0.0125(15) -0.0080(14) -0.0049(13) 0.0009(13)
C13 0.024(2) 0.026(2) 0.0143(19) -0.0140(18) -0.0089(17) 0.0046(16)
C14 0.033(2) 0.036(2) 0.0104(18) -0.023(2) -0.0078(17) 0.0071(17)
C15 0.030(2) 0.026(2) 0.019(2) -0.0220(19) -0.0021(18) -0.0027(17)
C16 0.045(3) 0.035(3) 0.016(2) -0.029(2) 0.007(2) -0.0068(19)
C17 0.031(3) 0.024(2) 0.042(3) -0.016(2) 0.013(2) -0.010(2)
C18 0.023(2) 0.023(2) 0.043(3) -0.0139(19) 0.000(2) -0.002(2)
C19 0.021(2) 0.018(2) 0.027(2) -0.0114(17) -0.0031(18) 0.0005(17)
C20 0.022(2) 0.021(2) 0.0172(19) -0.0156(18) -0.0006(16) -0.0042(16)
C21 0.027(2) 0.025(2) 0.025(2) -0.0058(19) -0.0139(19) 0.0110(18)
C22 0.020(2) 0.017(2) 0.031(2) 0.0026(17) -0.0089(19) 0.0024(18)
C23 0.049(3) 0.036(3) 0.023(2) -0.026(2) -0.013(2) 0.014(2)
C24 0.052(3) 0.059(3) 0.021(2) -0.037(3) -0.021(2) 0.013(2)
Pd3 0.0166(2) 0.0113(2) 0.0193(2) -0.00579(17) -0.00698(17) 0.00068(16)
O3 0.0213(15) 0.0200(15) 0.0245(15) -0.0110(12) -0.0020(12) -0.0023(12)
N3 0.0196(17) 0.0142(16) 0.0197(16) -0.0063(14) -0.0083(14) 0.0016(13)
C25 0.020(2) 0.0133(19) 0.021(2) -0.0072(16) -0.0090(17) 0.0022(16)
C26 0.029(2) 0.014(2) 0.024(2) -0.0088(17) -0.0106(18) 0.0022(16)
C27 0.027(2) 0.0103(19) 0.025(2) -0.0031(17) -0.0137(18) 0.0014(16)
C28 0.037(3) 0.017(2) 0.030(2) -0.0087(19) -0.015(2) -0.0028(18)
C29 0.043(3) 0.030(2) 0.024(2) -0.012(2) -0.015(2) 0.0016(19)
C30 0.028(2) 0.032(2) 0.021(2) -0.007(2) -0.0073(19) 0.0017(19)
C31 0.025(2) 0.017(2) 0.026(2) -0.0091(18) -0.0093(18) 0.0017(17)
C32 0.020(2) 0.017(2) 0.020(2) -0.0031(16) -0.0123(17) 0.0001(16)
C33 0.028(2) 0.018(2) 0.027(2) -0.0143(18) -0.0076(18) 0.0064(17)
C34 0.023(2) 0.029(2) 0.022(2) -0.0137(19) 0.0017(18) 0.0004(18)
C35 0.030(2) 0.029(2) 0.033(2) -0.019(2) -0.015(2) 0.0028(19)
C36 0.040(3) 0.013(2) 0.035(2) -0.0062(19) -0.017(2) 0.0040(18)

loop_
_atom_type_symbol
_atom_type_description
_atom_type_scat_dispersion_real
_atom_type_scat_dispersion_imag
_atom_type_scat_source
C C 0.0033 0.0016 'International Tables Vol C Tables 4.2.6.8 and 6.1.1.4'
H H 0.0000 0.0000 'International Tables Vol C Tables 4.2.6.8 and 6.1.1.4'
N N 0.0061 0.0033 'International Tables Vol C Tables 4.2.6.8 and 6.1.1.4'
O O 0.0106 0.0060 'International Tables Vol C Tables 4.2.6.8 and 6.1.1.4'
Pd Pd -0.9988 1.0072 'International Tables Vol C Tables 4.2.6.8 and 6.1.1.4'

loop_
_geom_angle_atom_site_label_1
_geom_angle_atom_site_label_2
_geom_angle_atom_site_label_3
_geom_angle_site_symmetry_1
_geom_angle_site_symmetry_3
_geom_angle
_geom_angle_publ_flag
O1 Pd1 O1 2 . 180.00(10) ?
O1 Pd1 N1 2 2 90.38(11) ?
O1 Pd1 N1 . 2 89.62(11) ?
O1 Pd1 N1 2 . 89.62(11) ?
O1 Pd1 N1 . . 90.38(11) ?
N1 Pd1 N1 2 . 180.0 ?
C10 O1 Pd1 . . 122.2(3) ?
C1 N1 C8 . . 108.0(3) ?
C1 N1 Pd1 . . 121.8(2) ?
C8 N1 Pd1 . . 130.2(2) ?
N1 C1 C9 . . 125.1(4) ?
N1 C1 C2 . . 112.2(3) ?
C9 C1 C2 . . 122.5(3) ?
C3 C2 C1 . . 100.7(3) ?
C3 C2 C11 . . 112.4(3) ?
C1 C2 C11 . . 112.4(3) ?
C3 C2 C12 . . 111.7(3) ?
C1 C2 C12 . . 109.3(3) ?
C11 C2 C12 . . 110.1(3) ?
C4 C3 C8 . . 121.0(4) ?
C4 C3 C2 . . 130.2(4) ?
C8 C3 C2 . . 108.8(3) ?
C3 C4 C5 . . 118.9(4) ?
C3 C4 H4 . . 120.5 ?
C5 C4 H4 . . 120.5 ?
C4 C5 C6 . . 120.2(4) ?
C4 C5 H5 . . 119.9 ?
C6 C5 H5 . . 119.9 ?
C5 C6 C7 . . 121.0(4) ?
C5 C6 H6 . . 119.5 ?
C7 C6 H6 . . 119.5 ?
C8 C7 C6 . . 118.5(3) ?
C8 C7 H7 . . 120.7 ?
C6 C7 H7 . . 120.7 ?
C7 C8 C3 . . 120.2(3) ?
C7 C8 N1 . . 129.8(3) ?
C3 C8 N1 . . 109.9(3) ?
C10 C9 C1 . . 123.7(4) ?
C10 C9 H9 . . 118.1 ?
C1 C9 H9 . . 118.1 ?
O1 C10 C9 . . 128.5(4) ?
O1 C10 H10 . . 115.7 ?
C9 C10 H10 . . 115.7 ?
C2 C11 H11A . . 109.5 ?
C2 C11 H11B . . 109.5 ?
H11A C11 H11B . . 109.5 ?
C2 C11 H11C . . 109.5 ?
H11A C11 H11C . . 109.5 ?
H11B C11 H11C . . 109.5 ?
C2 C12 H12A . . 109.5 ?
C2 C12 H12B . . 109.5 ?
H12A C12 H12B . . 109.5 ?
C2 C12 H12C . . 109.5 ?
H12A C12 H12C . . 109.5 ?
H12B C12 H12C . . 109.5 ?
O2 Pd2 O2 2_566 . 180.0 ?
O2 Pd2 N2 2_566 2_566 90.13(11) ?
O2 Pd2 N2 . 2_566 89.87(11) ?
O2 Pd2 N2 2_566 . 89.87(11) ?
O2 Pd2 N2 . . 90.13(11) ?
N2 Pd2 N2 2_566 . 179.9990(10) ?
C22 O2 Pd2 . . 122.6(2) ?
C13 N2 C20 . . 108.2(3) ?
C13 N2 Pd2 . . 122.1(2) ?
C20 N2 Pd2 . . 129.4(2) ?
N2 C13 C21 . . 125.5(3) ?
N2 C13 C14 . . 111.9(3) ?
C21 C13 C14 . . 122.6(3) ?
C15 C14 C13 . . 101.2(3) ?
C15 C14 C24 . . 111.8(3) ?
C13 C14 C24 . . 111.2(3) ?
C15 C14 C23 . . 111.8(3) ?
C13 C14 C23 . . 110.8(3) ?
C24 C14 C23 . . 109.9(3) ?
C16 C15 C20 . . 119.8(4) ?
C16 C15 C14 . . 131.8(4) ?
C20 C15 C14 . . 108.3(3) ?
C15 C16 C17 . . 118.9(4) ?
C15 C16 H16 . . 120.5 ?
C17 C16 H16 . . 120.5 ?
C18 C17 C16 . . 120.7(4) ?
C18 C17 H17 . . 119.6 ?
C16 C17 H17 . . 119.6 ?
C17 C18 C19 . . 121.4(4) ?
C17 C18 H18 . . 119.3 ?
C19 C18 H18 . . 119.3 ?
C20 C19 C18 . . 117.7(4) ?
C20 C19 H19 . . 121.1 ?
C18 C19 H19 . . 121.1 ?
C19 C20 C15 . . 121.3(4) ?
C19 C20 N2 . . 128.4(3) ?
C15 C20 N2 . . 110.3(3) ?
C22 C21 C13 . . 123.0(4) ?
C22 C21 H21 . . 118.5 ?
C13 C21 H21 . . 118.5 ?
O2 C22 C21 . . 128.7(4) ?
O2 C22 H22 . . 115.6 ?
C21 C22 H22 . . 115.6 ?
C14 C23 H23A . . 109.5 ?
C14 C23 H23B . . 109.5 ?
H23A C23 H23B . . 109.5 ?
C14 C23 H23C . . 109.5 ?
H23A C23 H23C . . 109.5 ?
H23B C23 H23C . . 109.5 ?
C14 C24 H24A . . 109.5 ?
C14 C24 H24B . . 109.5 ?
H24A C24 H24B . . 109.5 ?
C14 C24 H24C . . 109.5 ?
H24A C24 H24C . . 109.5 ?
H24B C24 H24C . . 109.5 ?
O3 Pd3 O3 2_676 . 180.0000(10) ?
O3 Pd3 N3 2_676 . 88.92(11) ?
O3 Pd3 N3 . . 91.08(11) ?
O3 Pd3 N3 2_676 2_676 91.08(11) ?
O3 Pd3 N3 . 2_676 88.92(11) ?
N3 Pd3 N3 . 2_676 179.9990(10) ?
C34 O3 Pd3 . . 122.8(2) ?
C25 N3 C32 . . 108.0(3) ?
C25 N3 Pd3 . . 121.4(2) ?
C32 N3 Pd3 . . 130.4(2) ?
N3 C25 C33 . . 125.6(3) ?
N3 C25 C26 . . 112.3(3) ?
C33 C25 C26 . . 122.1(3) ?
C27 C26 C25 . . 100.5(3) ?
C27 C26 C36 . . 111.4(3) ?
C25 C26 C36 . . 108.9(3) ?
C27 C26 C35 . . 113.6(3) ?
C25 C26 C35 . . 112.3(3) ?
C36 C26 C35 . . 109.7(3) ?
C28 C27 C32 . . 120.2(4) ?
C28 C27 C26 . . 130.8(4) ?
C32 C27 C26 . . 109.0(3) ?
C29 C28 C27 . . 119.1(4) ?
C29 C28 H28 . . 120.4 ?
C27 C28 H28 . . 120.4 ?
C28 C29 C30 . . 120.0(4) ?
C28 C29 H29 . . 120.0 ?
C30 C29 H29 . . 120.0 ?
C29 C30 C31 . . 121.7(4) ?
C29 C30 H30 . . 119.1 ?
C31 C30 H30 . . 119.1 ?
C32 C31 C30 . . 117.8(4) ?
C32 C31 H31 . . 121.1 ?
C30 C31 H31 . . 121.1 ?
C31 C32 C27 . . 121.1(3) ?
C31 C32 N3 . . 129.0(3) ?
C27 C32 N3 . . 109.9(3) ?
C34 C33 C25 . . 124.3(4) ?
C34 C33 H33 . . 117.8 ?
C25 C33 H33 . . 117.8 ?
O3 C34 C33 . . 127.6(4) ?
O3 C34 H34 . . 116.2 ?
C33 C34 H34 . . 116.2 ?
C26 C35 H35A . . 109.5 ?
C26 C35 H35B . . 109.5 ?
H35A C35 H35B . . 109.5 ?
C26 C35 H35C . . 109.5 ?
H35A C35 H35C . . 109.5 ?
H35B C35 H35C . . 109.5 ?
C26 C36 H36A . . 109.5 ?
C26 C36 H36B . . 109.5 ?
H36A C36 H36B . . 109.5 ?
C26 C36 H36C . . 109.5 ?
H36A C36 H36C . . 109.5 ?
H36B C36 H36C . . 109.5 ?

loop_
_geom_bond_atom_site_label_1
_geom_bond_atom_site_label_2
_geom_bond_site_symmetry_2
_geom_bond_distance
_geom_bond_publ_flag
Pd1 O1 2 1.989(3) ?
Pd1 O1 . 1.989(3) ?
Pd1 N1 2 2.035(3) ?
Pd1 N1 . 2.035(3) ?
O1 C10 . 1.285(5) ?
N1 C1 . 1.323(5) ?
N1 C8 . 1.434(4) ?
C1 C9 . 1.410(5) ?
C1 C2 . 1.524(5) ?
C2 C3 . 1.491(5) ?
C2 C11 . 1.530(5) ?
C2 C12 . 1.543(5) ?
C3 C4 . 1.377(5) ?
C3 C8 . 1.397(5) ?
C4 C5 . 1.379(5) ?
C4 H4 . 0.9500 ?
C5 C6 . 1.387(5) ?
C5 H5 . 0.9500 ?
C6 C7 . 1.393(5) ?
C6 H6 . 0.9500 ?
C7 C8 . 1.375(5) ?
C7 H7 . 0.9500 ?
C9 C10 . 1.361(5) ?
C9 H9 . 0.9500 ?
C10 H10 . 0.9500 ?
C11 H11A . 0.9800 ?
C11 H11B . 0.9800 ?
C11 H11C . 0.9800 ?
C12 H12A . 0.9800 ?
C12 H12B . 0.9800 ?
C12 H12C . 0.9800 ?
Pd2 O2 2_566 1.989(2) ?
Pd2 O2 . 1.989(2) ?
Pd2 N2 2_566 2.016(3) ?
Pd2 N2 . 2.016(3) ?
O2 C22 . 1.285(4) ?
N2 C13 . 1.328(5) ?
N2 C20 . 1.426(5) ?
C13 C21 . 1.405(5) ?
C13 C14 . 1.512(5) ?
C14 C15 . 1.497(6) ?
C14 C24 . 1.540(5) ?
C14 C23 . 1.552(5) ?
C15 C16 . 1.378(5) ?
C15 C20 . 1.388(5) ?
C16 C17 . 1.384(6) ?
C16 H16 . 0.9500 ?
C17 C18 . 1.364(6) ?
C17 H17 . 0.9500 ?
C18 C19 . 1.384(5) ?
C18 H18 . 0.9500 ?
C19 C20 . 1.381(5) ?
C19 H19 . 0.9500 ?
C21 C22 . 1.359(5) ?
C21 H21 . 0.9500 ?
C22 H22 . 0.9500 ?
C23 H23A . 0.9800 ?
C23 H23B . 0.9800 ?
C23 H23C . 0.9800 ?
C24 H24A . 0.9800 ?
C24 H24B . 0.9800 ?
C24 H24C . 0.9800 ?
Pd3 O3 2_676 1.988(3) ?
Pd3 O3 . 1.988(3) ?
Pd3 N3 . 2.022(3) ?
Pd3 N3 2_676 2.022(3) ?
O3 C34 . 1.284(4) ?
N3 C25 . 1.327(5) ?
N3 C32 . 1.433(5) ?
C25 C33 . 1.408(5) ?
C25 C26 . 1.524(5) ?
C26 C27 . 1.495(5) ?
C26 C36 . 1.529(5) ?
C26 C35 . 1.537(5) ?
C27 C28 . 1.392(5) ?
C27 C32 . 1.395(5) ?
C28 C29 . 1.382(6) ?
C28 H28 . 0.9500 ?
C29 C30 . 1.387(6) ?
C29 H29 . 0.9500 ?
C30 C31 . 1.390(5) ?
C30 H30 . 0.9500 ?
C31 C32 . 1.383(5) ?
C31 H31 . 0.9500 ?
C33 C34 . 1.365(5) ?
C33 H33 . 0.9500 ?
C34 H34 . 0.9500 ?
C35 H35A . 0.9800 ?
C35 H35B . 0.9800 ?
C35 H35C . 0.9800 ?
C36 H36A . 0.9800 ?
C36 H36B . 0.9800 ?
C36 H36C . 0.9800 ?

loop_
_geom_hbond_atom_site_label_D
_geom_hbond_atom_site_label_H
_geom_hbond_atom_site_label_A
_geom_hbond_site_symmetry_A
_geom_hbond_distance_DH
_geom_hbond_distance_HA
_geom_hbond_distance_DA
_geom_hbond_angle_DHA
C4 H4 O2 2_566 0.95 2.40 3.353(5) 177
C7 H7 O1 2 0.95 2.34 2.965(4) 123
C19 H19 O2 2_566 0.95 2.27 2.860(5) 120
C31 H31 O3 2_676 0.95 2.25 2.861(5) 121
C9 H9 Cg1 1_545 0.95 2.85 3.794(5) 170
C33 H33 Cg2 2_566 0.95 2.76 3.630(4) 153
